data_2108476
loop_
_publ_author_name
'Sarma, Parishmita'
'Patir, Khemnath'
'Sarmah, Kashyap Kumar'
'Gogoi, Sonit Kumar'
'Thakuria, Ranjit'
'Das, Pranab Jyoti'

_publ_section_title
;
 Stimuli-responsive aggregation-induced fluorescence in a series of
 biphenyl-based Knoevenagel products: effects of substituent active
 methylene groups on \p--\p interactions
;
_journal_coeditor_code RM5018SUP1
_journal_issue 5
_journal_name_full 'Acta Crystallographica Section B'
_journal_page_first
;
;
_journal_paper_doi 10.1107/S2052520619009156
_journal_volume 75
_journal_year 2019
_chemical_formula_moiety 'C16 H10 N2'
_chemical_formula_sum 'C16 H10 N2'
_chemical_formula_weight 230.26
_space_group_crystal_system orthorhombic
_space_group_IT_number 33
_space_group_name_Hall 'P 2c -2n'
_space_group_name_H-M_alt 'P n a 21'
_symmetry_space_group_name_Hall 'P 2c -2n'
_symmetry_space_group_name_H-M 'P n a 21'
_atom_sites_solution_hydrogens geom
_audit_creation_method SHELXL-2016/6
_audit_update_record
;
2019-07-11 # Formatted by IUCr publCIF

;
_cell_angle_alpha 90
_cell_angle_beta 90
_cell_angle_gamma 90
_cell_formula_units_Z 8
_cell_length_a 24.316(6)
_cell_length_b 3.9011(10)
_cell_length_c 25.297(7)
_cell_measurement_reflns_used 1955
_cell_measurement_temperature 296(2)
_cell_measurement_theta_max 21.61
_cell_measurement_theta_min 2.32
_cell_volume 2399.7(11)
_computing_cell_refinement 'Bruker SAINT'
_computing_data_collection 'Bruker APEX2'
_computing_data_reduction 'Bruker SAINT'
_computing_molecular_graphics 'Bruker SHELXTL'
_computing_publication_material 'Bruker SHELXTL'
_computing_structure_refinement 'SHELXL-2016/6 (Sheldrick, 2016)'
_computing_structure_solution 'SHELXL-2016/6 (Sheldrick, 2016)'
_diffrn_ambient_temperature 296(2)
_diffrn_measured_fraction_theta_full 0.997
_diffrn_measured_fraction_theta_max 0.995
_diffrn_measurement_device_type 'Bruker APEX-II CCD'
_diffrn_measurement_method '\f and \w scans'
_diffrn_radiation_type MoK\a
_diffrn_radiation_wavelength 0.71073
_diffrn_reflns_av_R_equivalents 0.0553
_diffrn_reflns_av_unetI/netI 0.0776
_diffrn_reflns_Laue_measured_fraction_full 0.997
_diffrn_reflns_Laue_measured_fraction_max 0.995
_diffrn_reflns_limit_h_max 30
_diffrn_reflns_limit_h_min -29
_diffrn_reflns_limit_k_max 4
_diffrn_reflns_limit_k_min -4
_diffrn_reflns_limit_l_max 31
_diffrn_reflns_limit_l_min -26
_diffrn_reflns_number 11085
_diffrn_reflns_point_group_measured_fraction_full 0.924
_diffrn_reflns_point_group_measured_fraction_max 0.909
_diffrn_reflns_theta_full 25.242
_diffrn_reflns_theta_max 26.580
_diffrn_reflns_theta_min 1.610
_diffrn_source 'fine-focus sealed tube'
_exptl_absorpt_coefficient_mu 0.076
_exptl_absorpt_correction_type multi-scan
_exptl_absorpt_process_details 'Bruker AXS SADABS program'
_exptl_crystal_colour yellow
_exptl_crystal_density_diffrn 1.275
_exptl_crystal_description needle
_exptl_crystal_F_000 960
_exptl_crystal_size_max 0.250
_exptl_crystal_size_mid 0.100
_exptl_crystal_size_min 0.070
_exptl_transmission_factor_max 0.994
_exptl_transmission_factor_min 0.990
_refine_diff_density_max 0.388
_refine_diff_density_min -0.256
_refine_diff_density_rms 0.075
_refine_ls_abs_structure_details
;
 Flack x determined using 946 quotients [(I+)-(I-)]/[(I+)+(I-)]
 (Parsons, Flack and Wagner, Acta Cryst. B69 (2013) 249-259).
;
_refine_ls_abs_structure_Flack -2.8(10)
_refine_ls_extinction_method none
_refine_ls_goodness_of_fit_ref 1.073
_refine_ls_hydrogen_treatment constr
_refine_ls_matrix_type full
_refine_ls_number_parameters 325
_refine_ls_number_reflns 4535
_refine_ls_number_restraints 1
_refine_ls_restrained_S_all 1.073
_refine_ls_R_factor_all 0.1194
_refine_ls_R_factor_gt 0.0769
_refine_ls_shift/su_max 0.029
_refine_ls_shift/su_mean 0.003
_refine_ls_structure_factor_coef Fsqd
_refine_ls_weighting_details 'w=1/[\s^2^(Fo^2^)+(0.0940P)^2^+0.3649P] where P=(Fo^2^+2Fc^2^)/3'
_refine_ls_weighting_scheme calc
_refine_ls_wR_factor_gt 0.1726
_refine_ls_wR_factor_ref 0.1961
_reflns_Friedel_coverage 0.786
_reflns_Friedel_fraction_full 0.847
_reflns_Friedel_fraction_max 0.819
_reflns_number_gt 3008
_reflns_number_total 4535
_reflns_threshold_expression 'I > 2\s(I)'
_cod_data_source_file rm5018sup1.cif
_cod_data_source_block 1a
_cod_original_cell_volume 2399.7(10)
_cod_database_code 2108476
_publcif_datablock.id {b727a3d9-4b77-40a1-ac88-29425072ca92}

_shelx_shelxl_version_number 2016/6
_shelx_space_group_comment
;
The symmetry employed for this shelxl refinement is uniquely defined
by the following loop, which should always be used as a source of
symmetry information in preference to the above space-group names.
They are only intended as comments.
;
_shelx_estimated_absorpt_t_min 0.981
_shelx_estimated_absorpt_t_max 0.995
_exptl_absorpt_special_details 'Sheldrick,G.M.,2015,University of gottingen'

loop_
_space_group_symop_operation_xyz
'x, y, z'
'-x, -y, z+1/2'
'-x+1/2, y+1/2, z+1/2'
'x+1/2, -y+1/2, z'

loop_
_atom_site_label
_atom_site_type_symbol
_atom_site_fract_x
_atom_site_fract_y
_atom_site_fract_z
_atom_site_U_iso_or_equiv
_atom_site_adp_type
_atom_site_occupancy
_atom_site_site_symmetry_order
_atom_site_calc_flag
_atom_site_refinement_flags_posn
_atom_site_refinement_flags_adp
C1 C 0.4350(3) 0.7422(13) 0.8957(3) 0.0302(16) Uani 1 1 d . .
C2 C 0.4906(3) 0.6898(17) 0.9117(3) 0.0409(17) Uani 1 1 d . .
H2 H 0.515639 0.595017 0.888091 0.049 Uiso 1 1 calc R U
C3 C 0.5072(3) 0.7758(16) 0.9606(3) 0.0384(18) Uani 1 1 d . .
H3 H 0.543815 0.739079 0.969685 0.046 Uiso 1 1 calc R U
C4 C 0.4722(2) 0.9172(14) 0.9981(2) 0.0346(13) Uani 1 1 d . .
C5 C 0.4180(2) 0.9759(17) 0.9828(3) 0.0433(16) Uani 1 1 d . .
H5 H 0.393609 1.074794 1.006662 0.052 Uiso 1 1 calc R U
C6 C 0.4002(3) 0.8900(18) 0.9333(3) 0.0429(16) Uani 1 1 d . .
H6 H 0.363696 0.931457 0.924284 0.051 Uiso 1 1 calc R U
C7 C 0.4910(2) 0.9982(14) 1.0523(2) 0.0380(15) Uani 1 1 d . .
C8 C 0.5441(3) 1.1260(18) 1.0618(3) 0.0479(17) Uani 1 1 d . .
H8 H 0.568021 1.159058 1.033515 0.057 Uiso 1 1 calc R U
C9 C 0.5613(3) 1.203(2) 1.1120(4) 0.059(2) Uani 1 1 d . .
H9 H 0.596111 1.295145 1.117388 0.070 Uiso 1 1 calc R U
C10 C 0.5270(3) 1.144(2) 1.1549(4) 0.061(2) Uani 1 1 d . .
H10 H 0.538831 1.189801 1.189134 0.073 Uiso 1 1 calc R U
C11 C 0.4733(3) 1.011(2) 1.1454(3) 0.058(2) Uani 1 1 d . .
H11 H 0.449629 0.969104 1.173553 0.070 Uiso 1 1 calc R U
C12 C 0.4564(3) 0.9433(19) 1.0943(3) 0.0491(17) Uani 1 1 d . .
H12 H 0.421169 0.859722 1.088332 0.059 Uiso 1 1 calc R U
C13 C 0.4116(2) 0.6409(16) 0.8468(2) 0.0385(14) Uani 1 1 d . .
H13 H 0.375076 0.707282 0.842635 0.046 Uiso 1 1 calc R U
C14 C 0.4321(2) 0.4663(15) 0.8049(3) 0.0379(14) Uani 1 1 d . .
C15 C 0.4869(3) 0.346(2) 0.8000(3) 0.0462(17) Uani 1 1 d . .
C16 C 0.3974(2) 0.3796(19) 0.7613(3) 0.0455(16) Uani 1 1 d . .
C17 C 0.3174(3) 0.1997(16) 0.2625(3) 0.0371(17) Uani 1 1 d . .
C18 C 0.3539(2) 0.3387(17) 0.2272(3) 0.0426(15) Uani 1 1 d . .
H18 H 0.390639 0.362630 0.236629 0.051 Uiso 1 1 calc R U
C19 C 0.3365(3) 0.4447(17) 0.1772(3) 0.0437(16) Uani 1 1 d . .
H19 H 0.361883 0.536583 0.153641 0.052 Uiso 1 1 calc R U
C20 C 0.2818(2) 0.4151(15) 0.1621(3) 0.0387(15) Uani 1 1 d . .
C21 C 0.2446(3) 0.2769(15) 0.1988(3) 0.0358(18) Uani 1 1 d . .
H21 H 0.207791 0.249680 0.189557 0.043 Uiso 1 1 calc R U
C22 C 0.2623(2) 0.1816(17) 0.2483(3) 0.0410(18) Uani 1 1 d . .
H22 H 0.236739 0.103275 0.272878 0.049 Uiso 1 1 calc R U
C23 C 0.2637(2) 0.5186(15) 0.1085(2) 0.0379(15) Uani 1 1 d . .
C24 C 0.2980(3) 0.4719(18) 0.0652(3) 0.0465(16) Uani 1 1 d . .
H24 H 0.332719 0.376398 0.070015 0.056 Uiso 1 1 calc R U
C25 C 0.2814(3) 0.566(2) 0.0149(3) 0.059(2) Uani 1 1 d . .
H25 H 0.304963 0.533012 -0.013615 0.071 Uiso 1 1 calc R U
C26 C 0.2313(4) 0.703(2) 0.0069(4) 0.061(2) Uani 1 1 d . .
H26 H 0.220758 0.769159 -0.026907 0.073 Uiso 1 1 calc R U
C27 C 0.1955(3) 0.7474(17) 0.0490(4) 0.049(2) Uani 1 1 d . .
H27 H 0.160671 0.838709 0.043491 0.059 Uiso 1 1 calc R U
C28 C 0.2123(3) 0.6537(18) 0.0996(3) 0.0482(17) Uani 1 1 d . .
H28 H 0.188313 0.682989 0.127844 0.058 Uiso 1 1 calc R U
C29 C 0.3398(2) 0.0767(16) 0.3127(3) 0.0429(16) Uani 1 1 d . .
H29 H 0.377141 0.120898 0.317042 0.051 Uiso 1 1 calc R U
C30 C 0.3167(2) -0.0883(15) 0.3538(3) 0.0408(15) Uani 1 1 d . .
C31 C 0.3504(3) -0.2037(17) 0.3981(3) 0.0450(17) Uani 1 1 d . .
C32 C 0.2595(3) -0.1916(19) 0.3582(3) 0.0482(19) Uani 1 1 d . .
N1 N 0.3702(3) 0.3032(17) 0.7257(3) 0.065(2) Uani 1 1 d . .
N2 N 0.5309(3) 0.2468(16) 0.7949(4) 0.066(2) Uani 1 1 d . .
N3 N 0.3765(3) -0.2855(17) 0.4306(4) 0.065(2) Uani 1 1 d . .
N4 N 0.2160(3) -0.2705(19) 0.3631(3) 0.071(2) Uani 1 1 d . .

loop_
_atom_site_aniso_label
_atom_site_aniso_U_11
_atom_site_aniso_U_22
_atom_site_aniso_U_33
_atom_site_aniso_U_23
_atom_site_aniso_U_13
_atom_site_aniso_U_12
C1 0.032(3) 0.021(3) 0.038(4) 0.006(2) 0.006(3) -0.001(2)
C2 0.035(4) 0.052(4) 0.036(5) -0.002(3) 0.004(3) 0.004(3)
C3 0.031(4) 0.040(4) 0.044(5) 0.001(3) -0.007(3) 0.004(3)
C4 0.038(3) 0.026(3) 0.040(4) 0.004(3) 0.001(3) 0.003(3)
C5 0.037(3) 0.045(4) 0.048(4) -0.006(3) 0.000(3) 0.011(3)
C6 0.035(3) 0.047(4) 0.046(4) -0.001(3) 0.002(3) 0.006(3)
C7 0.039(4) 0.025(3) 0.050(4) -0.003(3) -0.001(3) 0.005(2)
C8 0.041(4) 0.051(4) 0.051(5) 0.005(4) 0.000(3) 0.005(3)
C9 0.048(4) 0.059(5) 0.068(7) -0.006(4) -0.014(4) -0.002(4)
C10 0.061(5) 0.070(5) 0.053(5) -0.009(4) -0.015(4) 0.015(4)
C11 0.067(5) 0.059(5) 0.048(5) 0.000(3) 0.004(4) 0.015(4)
C12 0.050(4) 0.054(4) 0.044(4) 0.002(3) -0.001(3) 0.001(3)
C13 0.035(3) 0.039(4) 0.041(4) 0.009(3) 0.002(3) -0.002(3)
C14 0.036(3) 0.034(3) 0.044(4) 0.005(3) 0.002(3) -0.004(3)
C15 0.044(4) 0.053(4) 0.041(5) -0.011(3) 0.004(3) 0.009(3)
C16 0.033(3) 0.046(4) 0.058(5) -0.004(4) -0.002(3) -0.001(3)
C17 0.037(3) 0.038(4) 0.036(5) -0.008(3) -0.001(3) 0.002(3)
C18 0.022(3) 0.055(4) 0.051(4) -0.004(3) 0.006(3) -0.003(3)
C19 0.040(3) 0.044(4) 0.047(4) -0.003(3) 0.011(3) -0.006(3)
C20 0.042(3) 0.028(3) 0.047(4) -0.005(3) 0.006(3) 0.000(3)
C21 0.023(3) 0.037(4) 0.047(6) 0.001(3) 0.010(3) 0.002(2)
C22 0.026(3) 0.054(4) 0.043(5) 0.000(3) 0.011(3) 0.001(3)
C23 0.041(3) 0.028(3) 0.045(4) -0.002(3) 0.002(3) -0.006(3)
C24 0.045(4) 0.046(4) 0.049(4) 0.000(3) 0.006(3) 0.002(3)
C25 0.071(5) 0.055(5) 0.052(5) 0.010(3) 0.011(4) 0.001(4)
C26 0.075(5) 0.058(5) 0.051(5) 0.006(4) -0.013(4) -0.005(4)
C27 0.048(4) 0.043(4) 0.057(6) 0.001(3) -0.009(4) 0.006(3)
C28 0.042(4) 0.054(4) 0.049(5) 0.001(4) 0.002(3) 0.007(3)
C29 0.032(3) 0.034(4) 0.062(5) -0.009(3) 0.007(3) 0.002(3)
C30 0.040(3) 0.032(3) 0.050(4) -0.003(3) 0.004(3) 0.006(3)
C31 0.049(4) 0.044(4) 0.042(4) -0.002(3) -0.004(3) 0.001(3)
C32 0.035(4) 0.062(5) 0.048(5) 0.007(3) 0.000(3) 0.009(3)
N1 0.056(4) 0.083(5) 0.056(5) -0.007(4) -0.015(4) 0.000(3)
N2 0.043(4) 0.079(5) 0.075(6) -0.009(3) -0.001(4) 0.014(3)
N3 0.051(4) 0.069(5) 0.076(6) 0.010(3) -0.014(4) 0.009(3)
N4 0.042(4) 0.105(7) 0.068(6) 0.026(4) 0.009(4) -0.006(3)

loop_
_atom_type_symbol
_atom_type_description
_atom_type_scat_dispersion_real
_atom_type_scat_dispersion_imag
_atom_type_scat_source
C C 0.0033 0.0016 'International Tables Vol C Tables 4.2.6.8 and 6.1.1.4'
H H 0.0000 0.0000 'International Tables Vol C Tables 4.2.6.8 and 6.1.1.4'
N N 0.0061 0.0033 'International Tables Vol C Tables 4.2.6.8 and 6.1.1.4'

loop_
_geom_angle_atom_site_label_1
_geom_angle_atom_site_label_2
_geom_angle_atom_site_label_3
_geom_angle
C6 C1 C13 117.8(6)
C6 C1 C2 116.1(7)
C13 C1 C2 126.0(6)
C3 C2 C1 120.7(7)
C3 C2 H2 119.6
C1 C2 H2 119.6
C2 C3 C4 122.9(6)
C2 C3 H3 118.5
C4 C3 H3 118.5
C3 C4 C5 117.1(6)
C3 C4 C7 121.9(5)
C5 C4 C7 121.0(5)
C6 C5 C4 121.0(6)
C6 C5 H5 119.5
C4 C5 H5 119.5
C5 C6 C1 122.2(6)
C5 C6 H6 118.9
C1 C6 H6 118.9
C12 C7 C8 119.1(6)
C12 C7 C4 119.6(5)
C8 C7 C4 121.2(6)
C9 C8 C7 121.0(7)
C9 C8 H8 119.5
C7 C8 H8 119.5
C8 C9 C10 120.4(8)
C8 C9 H9 119.8
C10 C9 H9 119.8
C9 C10 C11 118.6(8)
C9 C10 H10 120.7
C11 C10 H10 120.7
C12 C11 C10 119.9(7)
C12 C11 H11 120.0
C10 C11 H11 120.0
C7 C12 C11 120.9(6)
C7 C12 H12 119.6
C11 C12 H12 119.6
C14 C13 C1 132.4(6)
C14 C13 H13 113.8
C1 C13 H13 113.8
C13 C14 C15 125.5(6)
C13 C14 C16 120.4(5)
C15 C14 C16 114.1(6)
N2 C15 C14 178.4(9)
N1 C16 C14 178.4(8)
C18 C17 C22 118.4(7)
C18 C17 C29 117.0(6)
C22 C17 C29 124.6(6)
C17 C18 C19 120.7(6)
C17 C18 H18 119.6
C19 C18 H18 119.6
C20 C19 C18 121.0(6)
C20 C19 H19 119.5
C18 C19 H19 119.5
C19 C20 C21 117.9(6)
C19 C20 C23 120.9(5)
C21 C20 C23 121.2(6)
C22 C21 C20 120.2(6)
C22 C21 H21 119.9
C20 C21 H21 119.9
C21 C22 C17 121.6(7)
C21 C22 H22 119.2
C17 C22 H22 119.2
C28 C23 C24 117.8(6)
C28 C23 C20 121.7(6)
C24 C23 C20 120.5(6)
C25 C24 C23 121.0(6)
C25 C24 H24 119.5
C23 C24 H24 119.5
C26 C25 C24 120.5(7)
C26 C25 H25 119.7
C24 C25 H25 119.7
C25 C26 C27 120.2(8)
C25 C26 H26 119.9
C27 C26 H26 119.9
C26 C27 C28 119.3(7)
C26 C27 H27 120.4
C28 C27 H27 120.3
C23 C28 C27 121.2(7)
C23 C28 H28 119.4
C27 C28 H28 119.4
C30 C29 C17 132.2(6)
C30 C29 H29 113.9
C17 C29 H29 113.9
C29 C30 C32 126.3(6)
C29 C30 C31 120.5(6)
C32 C30 C31 113.1(6)
N3 C31 C30 178.3(8)
N4 C32 C30 178.0(9)

loop_
_geom_bond_atom_site_label_1
_geom_bond_atom_site_label_2
_geom_bond_distance
C1 C6 1.396(9)
C1 C13 1.419(10)
C1 C2 1.427(9)
C2 C3 1.342(10)
C2 H2 0.9300
C3 C4 1.390(9)
C3 H3 0.9300
C4 C5 1.392(8)
C4 C7 1.480(8)
C5 C6 1.369(9)
C5 H5 0.9300
C6 H6 0.9300
C7 C12 1.373(9)
C7 C8 1.405(9)
C8 C9 1.371(11)
C8 H8 0.9300
C9 C10 1.387(13)
C9 H9 0.9300
C10 C11 1.427(11)
C10 H10 0.9300
C11 C12 1.380(9)
C11 H11 0.9300
C12 H12 0.9300
C13 C14 1.354(9)
C13 H13 0.9300
C14 C15 1.420(9)
C14 C16 1.428(10)
C15 N2 1.144(8)
C16 N1 1.158(9)
C17 C18 1.372(9)
C17 C22 1.388(9)
C17 C29 1.464(10)
C18 C19 1.397(9)
C18 H18 0.9300
C19 C20 1.388(8)
C19 H19 0.9300
C20 C21 1.404(9)
C20 C23 1.482(9)
C21 C22 1.376(10)
C21 H21 0.9300
C22 H22 0.9300
C23 C28 1.375(9)
C23 C24 1.390(8)
C24 C25 1.384(9)
C24 H24 0.9300
C25 C26 1.345(10)
C25 H25 0.9300
C26 C27 1.386(13)
C26 H26 0.9300
C27 C28 1.392(11)
C27 H27 0.9300
C28 H28 0.9300
C29 C30 1.345(9)
C29 H29 0.9300
C30 C32 1.453(9)
C30 C31 1.459(10)
C31 N3 1.088(9)
C32 N4 1.109(8)
